data_2230558
loop_
_publ_author_name
'Guo, Wei'
'Liao, Xiao-Jian'
'Li, Guo-Qiang'
'Xu, Shi-Hai'

_publ_section_title
;
 Methyl 2-amino-3,4,5,6-tetrafluorobenzoate
;
_journal_coeditor_code ZS2108
_journal_issue 6
_journal_name_full 'Acta Crystallographica Section E'
_journal_page_first o1511
_journal_paper_doi 10.1107/S1600536811015182
_journal_volume 67
_journal_year 2011
_chemical_formula_iupac 'C8 H5 F4 N O2'
_chemical_formula_moiety 'C8 H5 F4 N O2'
_chemical_formula_sum 'C8 H5 F4 N O2'
_chemical_formula_weight 223.0
_chemical_name_systematic
;
methyl 2-amino-3,4,5,6-tetrafluorobenzoate
;
_space_group_crystal_system monoclinic
_space_group_IT_number 14
_space_group_name_Hall '-P 2yn'
_space_group_name_H-M_alt 'P 1 21/n 1'
_symmetry_space_group_name_Hall '-P 2yn'
_symmetry_space_group_name_H-M 'P 1 21/n 1'
_atom_sites_solution_hydrogens geom
_atom_sites_solution_primary direct
_atom_sites_solution_secondary difmap
_audit_creation_method
;
CrysAlis PRO (Oxford Diffraction, 2010)
;
_cell_angle_alpha 90.00
_cell_angle_beta 91.324(4)
_cell_angle_gamma 90.00
_cell_formula_units_Z 4
_cell_length_a 4.5246(2)
_cell_length_b 9.6484(4)
_cell_length_c 19.3133(9)
_cell_measurement_reflns_used 1857
_cell_measurement_temperature 295(2)
_cell_measurement_theta_max 63.2695
_cell_measurement_theta_min 4.5764
_cell_volume 842.90(6)
_computing_cell_refinement 'CrysAlis PRO (Oxford Diffraction, 2010)'
_computing_data_collection 'CrysAlis PRO (Oxford Diffraction, 2010)'
_computing_data_reduction 'CrysAlis PRO (Oxford Diffraction, 2010)'
_computing_molecular_graphics 'OLEX2 (Dolomanov <i>et al.</i>, 2009)'
_computing_publication_material 'OLEX2 (Dolomanov <i>et al.</i>, 2009)'
_computing_structure_refinement 'SHELXL97 (Sheldrick, 2008)'
_computing_structure_solution 'SHELXS97 (Sheldrick, 2008)'
_diffrn_ambient_temperature 295(2)
_diffrn_detector_area_resol_mean 16.0288
_diffrn_measured_fraction_theta_full 0.965
_diffrn_measured_fraction_theta_max 0.966
_diffrn_measurement_device_type 'Oxford Diffraction Xcalibur Sapphire3 Gemini Ultra CCD'
_diffrn_measurement_method \w
_diffrn_radiation_monochromator mirror
_diffrn_radiation_type 'Cu K\a'
_diffrn_radiation_wavelength 1.5418
_diffrn_reflns_av_R_equivalents 0.0175
_diffrn_reflns_limit_h_max 4
_diffrn_reflns_limit_h_min -5
_diffrn_reflns_limit_k_max 10
_diffrn_reflns_limit_k_min -10
_diffrn_reflns_limit_l_max 21
_diffrn_reflns_limit_l_min -22
_diffrn_reflns_number 2513
_diffrn_reflns_theta_full 63.36
_diffrn_reflns_theta_max 63.36
_diffrn_reflns_theta_min 4.58
_diffrn_standards_decay_% 0
_exptl_absorpt_coefficient_mu 1.659
_exptl_absorpt_correction_T_max 1.000
_exptl_absorpt_correction_T_min 0.622
_exptl_absorpt_correction_type multi-scan
_exptl_absorpt_process_details '(CrysAlis PRO; Oxford Diffraction, 2010)'
_exptl_crystal_colour colourless
_exptl_crystal_density_diffrn 1.758
_exptl_crystal_density_method 'not measured'
_exptl_crystal_description prism
_exptl_crystal_F_000 448
_exptl_crystal_size_max 0.62
_exptl_crystal_size_mid 0.22
_exptl_crystal_size_min 0.17
_refine_diff_density_max 0.171
_refine_diff_density_min -0.202
_refine_ls_extinction_method none
_refine_ls_goodness_of_fit_ref 1.026
_refine_ls_hydrogen_treatment mixed
_refine_ls_matrix_type full
_refine_ls_number_parameters 145
_refine_ls_number_reflns 1332
_refine_ls_number_restraints 4
_refine_ls_restrained_S_all 1.026
_refine_ls_R_factor_all 0.0523
_refine_ls_R_factor_gt 0.0487
_refine_ls_shift/su_max 0.001
_refine_ls_shift/su_mean 0.000
_refine_ls_structure_factor_coef Fsqd
_refine_ls_weighting_details 'calc w=1/[\s^2^(Fo^2^)+(0.0959P)^2^+0.1931P] where P=(Fo^2^+2Fc^2^)/3'
_refine_ls_weighting_scheme calc
_refine_ls_wR_factor_gt 0.1349
_refine_ls_wR_factor_ref 0.1404
_reflns_number_gt 1185
_reflns_number_total 1332
_reflns_threshold_expression I>2\s(I)
_cod_data_source_file zs2108.cif
_cod_data_source_block I
_cod_database_code 2230558
_cod_database_fobs_code 2230558

loop_
_space_group_symop_id
_space_group_symop_operation_xyz
1 'x, y, z'
2 '-x+1/2, y+1/2, -z+1/2'
3 '-x, -y, -z'
4 'x+1/2, -y+1/2, z+1/2'

loop_
_atom_site_aniso_label
_atom_site_aniso_U_11
_atom_site_aniso_U_22
_atom_site_aniso_U_33
_atom_site_aniso_U_12
_atom_site_aniso_U_13
_atom_site_aniso_U_23
F1 0.0617(8) 0.0530(8) 0.0572(8) -0.0006(6) -0.0233(6) 0.0059(6)
F2 0.0727(9) 0.0404(7) 0.0690(9) 0.0027(6) -0.0032(7) 0.0116(6)
F4 0.0540(8) 0.0700(9) 0.0594(8) -0.0116(6) -0.0146(6) -0.0162(6)
F7 0.0748(10) 0.0441(8) 0.0882(11) -0.0209(6) -0.0010(8) -0.0080(7)
O3 0.0744(11) 0.0454(9) 0.0571(10) -0.0116(7) -0.0273(8) 0.0005(7)
O5 0.0716(11) 0.0408(9) 0.0704(10) -0.0096(7) -0.0279(8) 0.0127(7)
N12 0.0606(12) 0.0402(11) 0.0505(11) 0.0041(9) -0.0178(9) 0.0033(8)
C6 0.0413(10) 0.0378(10) 0.0392(10) 0.0040(8) 0.0008(8) -0.0016(8)
C8 0.0397(10) 0.0356(10) 0.0385(10) 0.0021(8) -0.0039(8) -0.0026(8)
C9 0.0493(12) 0.0379(11) 0.0553(12) -0.0065(9) 0.0079(10) -0.0071(9)
C10 0.0433(11) 0.0354(10) 0.0433(11) 0.0041(8) -0.0049(8) -0.0013(8)
C11 0.0414(10) 0.0402(11) 0.0395(10) 0.0040(8) -0.0039(8) -0.0015(8)
C13 0.0487(11) 0.0341(10) 0.0476(11) 0.0025(8) 0.0036(9) 0.0022(8)
C14 0.0409(10) 0.0520(12) 0.0442(11) -0.0050(9) -0.0038(8) -0.0104(9)
C15 0.095(2) 0.0390(13) 0.092(2) -0.0168(13) -0.0328(16) 0.0158(12)

loop_
_atom_site_type_symbol
_atom_site_label
_atom_site_fract_x
_atom_site_fract_y
_atom_site_fract_z
_atom_site_U_iso_or_equiv
_atom_site_thermal_displace_type
_atom_site_calc_flag
_atom_site_refinement_flags
_atom_site_occupancy
F F1 -0.0308(3) 0.34475(14) 0.54384(7) 0.0577(5) Uani . . 1.000
F F2 0.3821(3) -0.06985(13) 0.70892(7) 0.0608(5) Uani . . 1.000
F F4 -0.2509(3) 0.09206(15) 0.52989(7) 0.0614(5) Uani . . 1.000
F F7 -0.0460(3) -0.11671(14) 0.61192(8) 0.0691(6) Uani . . 1.000
O O3 0.6161(4) 0.44489(16) 0.68851(8) 0.0594(6) Uani . . 1.000
O O5 0.3628(4) 0.50208(16) 0.59299(9) 0.0614(6) Uani . . 1.000
N N12 0.6013(4) 0.1837(2) 0.73274(10) 0.0507(7) Uani . . 1.000
C C6 0.3985(4) 0.1679(2) 0.68073(10) 0.0394(6) Uani . . 1.000
C C8 0.3010(4) 0.2775(2) 0.63623(9) 0.0380(6) Uani . . 1.000
C C9 0.0669(5) 0.0104(2) 0.61966(11) 0.0474(7) Uani . . 1.000
C C10 0.4398(4) 0.4146(2) 0.64304(10) 0.0408(6) Uani . . 1.000
C C11 0.0806(4) 0.2464(2) 0.58597(9) 0.0404(6) Uani . . 1.000
C C13 0.2801(5) 0.0359(2) 0.66907(10) 0.0434(6) Uani . . 1.000
C C14 -0.0354(5) 0.1169(2) 0.57774(11) 0.0458(6) Uani . . 1.000
C C15 0.5115(7) 0.6350(3) 0.59424(16) 0.0759(10) Uani . . 1.000
H H12A 0.661(7) 0.115(3) 0.7566(16) 0.075(9) Uiso . . 1.000
H H12B 0.678(6) 0.267(3) 0.7397(14) 0.070(8) Uiso . . 1.000
H H15A 0.44700 0.68880 0.55490 0.1140 Uiso calc R 1.000
H H15B 0.72120 0.62090 0.59260 0.1140 Uiso calc R 1.000
H H15C 0.46470 0.68340 0.63600 0.1140 Uiso calc R 1.000

loop_
_atom_type_symbol
_atom_type_description
_atom_type_scat_dispersion_real
_atom_type_scat_dispersion_imag
_atom_type_scat_source
C C 0.0181 0.0091 'International Tables Vol C Tables 4.2.6.8 and 6.1.1.4'
H H 0.0000 0.0000 'International Tables Vol C Tables 4.2.6.8 and 6.1.1.4'
F F 0.0727 0.0534 'International Tables Vol C Tables 4.2.6.8 and 6.1.1.4'
N N 0.0311 0.0180 'International Tables Vol C Tables 4.2.6.8 and 6.1.1.4'
O O 0.0492 0.0322 'International Tables Vol C Tables 4.2.6.8 and 6.1.1.4'

loop_
_geom_angle_atom_site_label_1
_geom_angle_atom_site_label_2
_geom_angle_atom_site_label_3
_geom_angle_site_symmetry_1
_geom_angle_site_symmetry_2
_geom_angle_site_symmetry_3
_geom_angle
_geom_angle_publ_flag
C10 O5 C15 . . . 115.98(19) no
C6 N12 H12B . . . 118.2(18) no
H12A N12 H12B . . . 121(3) no
C6 N12 H12A . . . 121(2) no
C8 C6 C13 . . . 117.80(17) no
N12 C6 C8 . . . 123.97(18) no
N12 C6 C13 . . . 118.22(18) no
C6 C8 C10 . . . 119.22(16) no
C6 C8 C11 . . . 117.50(17) no
C10 C8 C11 . . . 123.25(17) no
C13 C9 C14 . . . 119.87(19) no
F7 C9 C13 . . . 120.44(18) no
F7 C9 C14 . . . 119.69(19) no
O3 C10 C8 . . . 123.81(18) no
O3 C10 O5 . . . 122.31(18) no
O5 C10 C8 . . . 113.83(16) no
F1 C11 C8 . . . 121.20(17) no
F1 C11 C14 . . . 116.08(17) no
C8 C11 C14 . . . 122.72(18) no
C6 C13 C9 . . . 122.65(18) no
F2 C13 C6 . . . 118.11(18) no
F2 C13 C9 . . . 119.25(17) no
F4 C14 C9 . . . 119.76(18) no
F4 C14 C11 . . . 120.86(18) no
C9 C14 C11 . . . 119.4(2) no
O5 C15 H15A . . . 109.00 no
O5 C15 H15B . . . 109.00 no
O5 C15 H15C . . . 109.00 no
H15A C15 H15B . . . 109.00 no
H15A C15 H15C . . . 109.00 no
H15B C15 H15C . . . 110.00 no

loop_
_geom_bond_atom_site_label_1
_geom_bond_atom_site_label_2
_geom_bond_site_symmetry_1
_geom_bond_site_symmetry_2
_geom_bond_distance
_geom_bond_publ_flag
F1 C11 . . 1.341(2) no
F2 C13 . . 1.353(2) no
F4 C14 . . 1.349(3) no
F7 C9 . . 1.336(2) no
O3 C10 . . 1.209(3) no
O5 C10 . . 1.324(3) no
O5 C15 . . 1.448(3) no
N12 C6 . . 1.353(3) no
N12 H12A . . 0.85(3) no
N12 H12B . . 0.88(3) no
C6 C13 . . 1.398(3) no
C6 C8 . . 1.426(3) no
C8 C11 . . 1.408(3) no
C8 C10 . . 1.469(3) no
C9 C13 . . 1.364(3) no
C9 C14 . . 1.381(3) no
C11 C14 . . 1.363(3) no
C15 H15A . . 0.9600 no
C15 H15B . . 0.9600 no
C15 H15C . . 0.9600 no

loop_
_geom_hbond_atom_site_label_D
_geom_hbond_atom_site_label_H
_geom_hbond_atom_site_label_A
_geom_hbond_site_symmetry_A
_geom_hbond_distance_DH
_geom_hbond_distance_HA
_geom_hbond_distance_DA
_geom_hbond_angle_DHA
_geom_hbond_publ_flag
N12 H12A O3 2_646 0.85(3) 2.19(3) 3.028(2) 171(3) yes
N12 H12B O3 . 0.88(3) 2.00(3) 2.662(2) 131(2) yes
N12 H12A F2 . 0.85(3) 2.36(3) 2.676(2) 103(2) no

loop_
_geom_torsion_atom_site_label_1
_geom_torsion_atom_site_label_2
_geom_torsion_atom_site_label_3
_geom_torsion_atom_site_label_4
_geom_torsion_site_symmetry_1
_geom_torsion_site_symmetry_2
_geom_torsion_site_symmetry_3
_geom_torsion_site_symmetry_4
_geom_torsion
_geom_torsion_publ_flag
C15 O5 C10 O3 . . . . 2.4(3) no
C15 O5 C10 C8 . . . . -175.26(19) no
N12 C6 C8 C10 . . . . 4.4(3) no
N12 C6 C8 C11 . . . . -177.73(18) no
C13 C6 C8 C10 . . . . -174.65(17) no
C13 C6 C8 C11 . . . . 3.3(3) no
N12 C6 C13 F2 . . . . -2.2(3) no
N12 C6 C13 C9 . . . . 177.5(2) no
C8 C6 C13 F2 . . . . 176.87(17) no
C8 C6 C13 C9 . . . . -3.4(3) no
C6 C8 C10 O3 . . . . -6.8(3) no
C6 C8 C10 O5 . . . . 170.78(17) no
C11 C8 C10 O3 . . . . 175.38(19) no
C11 C8 C10 O5 . . . . -7.0(3) no
C6 C8 C11 F1 . . . . 177.52(16) no
C6 C8 C11 C14 . . . . -1.4(3) no
C10 C8 C11 F1 . . . . -4.7(3) no
C10 C8 C11 C14 . . . . 176.41(19) no
F7 C9 C13 F2 . . . . 1.8(3) no
F7 C9 C13 C6 . . . . -177.89(19) no
C14 C9 C13 F2 . . . . -178.81(19) no
C14 C9 C13 C6 . . . . 1.5(3) no
F7 C9 C14 F4 . . . . 0.8(3) no
F7 C9 C14 C11 . . . . 179.94(19) no
C13 C9 C14 F4 . . . . -178.57(19) no
C13 C9 C14 C11 . . . . 0.6(3) no
F1 C11 C14 F4 . . . . -0.4(3) no
F1 C11 C14 C9 . . . . -179.53(18) no
C8 C11 C14 F4 . . . . 178.59(18) no
C8 C11 C14 C9 . . . . -0.6(3) no
